data_2218718
loop_
_publ_author_name
'Anilkumar, G. N.'
'Kokila, M. K.'
Puttaraja
'Mohan, S.'
'Saravanan, J.'

_publ_section_title
6-Methyl-<i>N</i>-(4-methoxyphenyl)-2-[(<i>E</i>)-(4-methylphenyl)methyleneamino]-4,5,6,7-tetrahydrothieno[2,3-<i>c</i>]pyridine-3-carboxamide
_journal_coeditor_code HG2409
_journal_issue 7
_journal_name_full 'Acta Crystallographica Section E'
_journal_page_first o1258
_journal_paper_doi 10.1107/S1600536808017236
_journal_volume 64
_journal_year 2008
_chemical_formula_iupac 'C24 H25 N3 O2 S'
_chemical_formula_moiety 'C24 H25 N3 O2 S'
_chemical_formula_sum 'C24 H25 N3 O2 S'
_chemical_formula_weight 419.53
_chemical_name_systematic
;
6-Methyl-<i>N</i>-(4-methoxyphenyl)-2-[(E)-(4-methylphenyl)methyleneamino]-
4,5,6,7-tetrahydrothieno[2,3-<i>c</i>]pyridine-3-carboxamide
;
_space_group_IT_number 2
_symmetry_cell_setting triclinic
_symmetry_space_group_name_Hall '-P 1'
_symmetry_space_group_name_H-M 'P -1'
_atom_sites_solution_hydrogens geom
_atom_sites_solution_primary direct
_atom_sites_solution_secondary difmap
_audit_creation_method SHELXL-97
_cell_angle_alpha 91.375(2)
_cell_angle_beta 94.789(3)
_cell_angle_gamma 96.121(2)
_cell_formula_units_Z 2
_cell_length_a 8.3905(11)
_cell_length_b 9.9883(13)
_cell_length_c 12.9549(17)
_cell_measurement_reflns_used 380
_cell_measurement_temperature 292(2)
_cell_measurement_theta_max 28.6
_cell_measurement_theta_min 1.6
_cell_volume 1075.2(2)
_computing_cell_refinement 'SMART (Bruker, 1998)'
_computing_data_collection 'SMART (Bruker, 1998)'
_computing_data_reduction 'SAINT (Bruker, 1998)'
_computing_molecular_graphics 'ORTEP-3 for Windows (Farrugia, 1997)'
_computing_publication_material 'PARST (Nardelli, 1995) and PLATON (Spek, 2003)'
_computing_structure_refinement 'SHELXL97 (Sheldrick, 2008)'
_computing_structure_solution 'SHELXS86 (Sheldrick, 2008)'
_diffrn_ambient_temperature 291(2)
_diffrn_measured_fraction_theta_full 0.992
_diffrn_measured_fraction_theta_max 0.992
_diffrn_measurement_device_type 'Bruker SMART CCD area-detector'
_diffrn_measurement_method '\y and \w'
_diffrn_radiation_monochromator graphite
_diffrn_radiation_source 'fine-focus sealed tube'
_diffrn_radiation_type MoK\a
_diffrn_radiation_wavelength 0.71073
_diffrn_reflns_av_R_equivalents 0.0506
_diffrn_reflns_av_sigmaI/netI 0.0675
_diffrn_reflns_limit_h_max 10
_diffrn_reflns_limit_h_min -10
_diffrn_reflns_limit_k_max 12
_diffrn_reflns_limit_k_min -12
_diffrn_reflns_limit_l_max 15
_diffrn_reflns_limit_l_min -15
_diffrn_reflns_number 10653
_diffrn_reflns_theta_full 25.50
_diffrn_reflns_theta_max 25.50
_diffrn_reflns_theta_min 1.58
_exptl_absorpt_coefficient_mu 0.176
_exptl_absorpt_correction_T_max 0.967
_exptl_absorpt_correction_T_min 0.942
_exptl_absorpt_correction_type multi-scan
_exptl_absorpt_process_details '(SADABS; Sheldrick, 1996)'
_exptl_crystal_colour yellow
_exptl_crystal_density_diffrn 1.296
_exptl_crystal_density_method 'not measured'
_exptl_crystal_description block
_exptl_crystal_F_000 444
_exptl_crystal_size_max 0.32
_exptl_crystal_size_mid 0.28
_exptl_crystal_size_min 0.22
_refine_diff_density_max 0.258
_refine_diff_density_min -0.243
_refine_ls_extinction_method none
_refine_ls_goodness_of_fit_ref 1.138
_refine_ls_hydrogen_treatment constr
_refine_ls_matrix_type full
_refine_ls_number_parameters 274
_refine_ls_number_reflns 3967
_refine_ls_number_restraints 0
_refine_ls_restrained_S_all 1.138
_refine_ls_R_factor_all 0.1319
_refine_ls_R_factor_gt 0.0849
_refine_ls_shift/su_max 0.001
_refine_ls_shift/su_mean 0.000
_refine_ls_structure_factor_coef Fsqd
_refine_ls_weighting_details 'calc w=1/[\s^2^(Fo^2^)+(0.0919P)^2^+0.1278P] where P=(Fo^2^+2Fc^2^)/3'
_refine_ls_weighting_scheme calc
_refine_ls_wR_factor_gt 0.1638
_refine_ls_wR_factor_ref 0.1835
_reflns_number_gt 2633
_reflns_number_total 3967
_reflns_threshold_expression I>2\s(I)
_cod_data_source_file hg2409.cif
_cod_data_source_block I
_cod_database_code 2218718
_cod_database_fobs_code 2218718

loop_
_symmetry_equiv_pos_as_xyz
'x, y, z'
'-x, -y, -z'

loop_
_atom_site_type_symbol
_atom_site_label
_atom_site_fract_x
_atom_site_fract_y
_atom_site_fract_z
_atom_site_U_iso_or_equiv
_atom_site_adp_type
_atom_site_calc_flag
_atom_site_refinement_flags
_atom_site_occupancy
S S1 0.15650(12) 0.11892(10) 0.10349(7) 0.0563(3) Uani d . 1
O O1 0.5787(3) 0.2412(3) 0.3856(2) 0.0713(9) Uani d . 1
O O2 0.9097(3) 0.8527(2) 0.5084(2) 0.0604(7) Uani d . 1
N N1 0.3079(3) 0.3800(3) 0.1240(2) 0.0471(7) Uani d . 1
N N2 0.5036(4) 0.4298(3) 0.3103(2) 0.0523(8) Uani d . 1
H H2 0.4367 0.4575 0.2637 0.063 Uiso calc . 1
N N3 0.2336(4) -0.2086(3) 0.2703(2) 0.0522(8) Uani d . 1
C C1 0.2503(5) 0.4032(4) 0.0322(3) 0.0551(10) Uani d . 1
H H1 0.1949 0.3317 -0.0078 0.066 Uiso calc . 1
C C2 0.2865(4) 0.2518(3) 0.1637(3) 0.0442(9) Uani d . 1
C C3 0.3661(4) 0.2116(3) 0.2540(3) 0.0433(9) Uani d . 1
C C4 0.3748(5) -0.0062(4) 0.3650(3) 0.0516(10) Uani d . 1
H H4A 0.4844 -0.0254 0.3582 0.062 Uiso calc R 1
H H4B 0.3741 0.0474 0.4283 0.062 Uiso calc R 1
C C5 0.2676(5) -0.1373(4) 0.3715(3) 0.0568(10) Uani d . 1
H H5A 0.3195 -0.1948 0.4200 0.068 Uiso calc R 1
H H5B 0.1670 -0.1185 0.3976 0.068 Uiso calc R 1
C C6 0.1331(5) -0.1315(4) 0.2017(3) 0.0556(10) Uani d . 1
H H6A 0.0266 -0.1339 0.2259 0.067 Uiso calc R 1
H H6B 0.1224 -0.1715 0.1321 0.067 Uiso calc R 1
C C7 0.2076(4) 0.0119(4) 0.1999(3) 0.0469(9) Uani d . 1
C C8 0.3183(4) 0.0725(3) 0.2738(3) 0.0415(8) Uani d . 1
C C9 0.4911(4) 0.2950(4) 0.3227(3) 0.0479(9) Uani d . 1
C C10 0.1536(5) -0.3431(4) 0.2811(3) 0.0664(12) Uani d . 1
H H10A 0.0545 -0.3371 0.3121 0.100 Uiso calc R 1
H H10B 0.2219 -0.3938 0.3244 0.100 Uiso calc R 1
H H10C 0.1315 -0.3874 0.2141 0.100 Uiso calc R 1
C C11 0.6118(4) 0.5304(3) 0.3637(3) 0.0460(9) Uani d . 1
C C12 0.6143(5) 0.6609(4) 0.3305(3) 0.0596(11) Uani d . 1
H H12 0.5460 0.6787 0.2734 0.072 Uiso calc . 1
C C13 0.7141(5) 0.7643(4) 0.3789(3) 0.0603(11) Uani d . 1
H H13 0.7138 0.8508 0.3538 0.072 Uiso calc . 1
C C14 0.8163(4) 0.7420(4) 0.4655(3) 0.0466(9) Uani d . 1
C C15 0.8154(5) 0.6133(4) 0.4991(3) 0.0573(10) Uani d . 1
H H15 0.8838 0.5961 0.5563 0.069 Uiso calc . 1
C C16 0.7151(5) 0.5082(4) 0.4498(3) 0.0591(11) Uani d . 1
H H16 0.7166 0.4216 0.4745 0.071 Uiso calc . 1
C C17 0.2670(4) 0.5351(4) -0.0126(3) 0.0493(9) Uani d . 1
C C18 0.1988(6) 0.5521(4) -0.1128(3) 0.0772(14) Uani d . 1
H H18 0.1445 0.4782 -0.1505 0.093 Uiso calc . 1
C C19 0.2106(6) 0.6756(5) -0.1563(3) 0.0775(14) Uani d . 1
H H19 0.1640 0.6838 -0.2233 0.093 Uiso calc . 1
C C20 0.2889(4) 0.7875(4) -0.1044(3) 0.0535(10) Uani d . 1
C C21 0.3603(5) 0.7708(4) -0.0057(3) 0.0634(11) Uani d . 1
H H21 0.4165 0.8445 0.0312 0.076 Uiso calc . 1
C C22 0.3487(5) 0.6468(4) 0.0379(3) 0.0625(11) Uani d . 1
H H22 0.3982 0.6384 0.1040 0.075 Uiso calc . 1
C C23 1.0176(5) 0.8341(4) 0.5968(3) 0.0619(11) Uani d . 1
H H23A 0.9580 0.7953 0.6508 0.093 Uiso calc R 1
H H23B 1.0731 0.9197 0.6208 0.093 Uiso calc R 1
H H23C 1.0944 0.7750 0.5781 0.093 Uiso calc R 1
C C24 0.2999(5) 0.9248(4) -0.1523(3) 0.0717(12) Uani d . 1
H H24A 0.2827 0.9139 -0.2264 0.108 Uiso calc R 1
H H24B 0.4045 0.9718 -0.1337 0.108 Uiso calc R 1
H H24C 0.2193 0.9756 -0.1273 0.108 Uiso calc R 1

loop_
_atom_site_aniso_label
_atom_site_aniso_U_11
_atom_site_aniso_U_22
_atom_site_aniso_U_33
_atom_site_aniso_U_12
_atom_site_aniso_U_13
_atom_site_aniso_U_23
S1 0.0607(7) 0.0545(6) 0.0497(6) 0.0002(5) -0.0136(5) 0.0075(5)
O1 0.0739(19) 0.0560(17) 0.0772(19) 0.0045(14) -0.0340(16) 0.0122(14)
O2 0.0565(17) 0.0483(16) 0.0715(18) -0.0001(13) -0.0165(14) 0.0049(13)
N1 0.0499(18) 0.0470(18) 0.0431(17) 0.0026(14) -0.0026(14) 0.0093(14)
N2 0.057(2) 0.0468(19) 0.0492(18) 0.0056(15) -0.0159(15) 0.0039(14)
N3 0.056(2) 0.0458(18) 0.0542(19) 0.0054(15) -0.0008(15) 0.0083(15)
C1 0.063(3) 0.053(2) 0.045(2) 0.0000(19) -0.0124(19) 0.0076(18)
C2 0.045(2) 0.047(2) 0.040(2) 0.0038(17) -0.0019(16) 0.0018(16)
C3 0.040(2) 0.049(2) 0.041(2) 0.0107(17) -0.0005(16) 0.0045(16)
C4 0.058(2) 0.054(2) 0.044(2) 0.0104(19) 0.0002(18) 0.0074(17)
C5 0.071(3) 0.051(2) 0.048(2) 0.006(2) 0.005(2) 0.0053(18)
C6 0.053(2) 0.053(2) 0.059(2) 0.0027(19) -0.0004(19) 0.0033(19)
C7 0.047(2) 0.052(2) 0.044(2) 0.0109(18) 0.0027(17) 0.0064(17)
C8 0.041(2) 0.044(2) 0.0399(19) 0.0080(16) 0.0003(16) 0.0031(15)
C9 0.049(2) 0.049(2) 0.044(2) 0.0047(18) -0.0066(17) 0.0058(17)
C10 0.073(3) 0.052(3) 0.073(3) -0.001(2) 0.004(2) 0.007(2)
C11 0.047(2) 0.043(2) 0.047(2) 0.0043(17) -0.0055(17) 0.0004(17)
C12 0.062(3) 0.050(2) 0.062(2) 0.004(2) -0.023(2) 0.0092(19)
C13 0.060(3) 0.044(2) 0.074(3) 0.0064(19) -0.015(2) 0.017(2)
C14 0.046(2) 0.041(2) 0.052(2) 0.0048(17) 0.0009(18) 0.0040(17)
C15 0.068(3) 0.049(2) 0.051(2) 0.003(2) -0.018(2) 0.0069(18)
C16 0.074(3) 0.047(2) 0.053(2) 0.005(2) -0.018(2) 0.0157(18)
C17 0.050(2) 0.056(2) 0.040(2) 0.0031(19) -0.0073(17) 0.0060(18)
C18 0.104(4) 0.064(3) 0.053(3) -0.011(3) -0.030(2) 0.012(2)
C19 0.096(4) 0.073(3) 0.056(3) -0.002(3) -0.028(2) 0.016(2)
C20 0.049(2) 0.061(3) 0.053(2) 0.012(2) 0.0074(19) 0.014(2)
C21 0.071(3) 0.055(3) 0.059(3) -0.008(2) -0.006(2) 0.002(2)
C22 0.074(3) 0.067(3) 0.043(2) 0.002(2) -0.011(2) 0.012(2)
C23 0.060(3) 0.066(3) 0.054(2) 0.001(2) -0.015(2) -0.001(2)
C24 0.076(3) 0.068(3) 0.072(3) 0.010(2) 0.009(2) 0.018(2)

loop_
_atom_type_symbol
_atom_type_description
_atom_type_scat_dispersion_real
_atom_type_scat_dispersion_imag
_atom_type_scat_source
C C 0.0033 0.0016 'International Tables Vol C Tables 4.2.6.8 and 6.1.1.4'
H H 0.0000 0.0000 'International Tables Vol C Tables 4.2.6.8 and 6.1.1.4'
N N 0.0061 0.0033 'International Tables Vol C Tables 4.2.6.8 and 6.1.1.4'
O O 0.0106 0.0060 'International Tables Vol C Tables 4.2.6.8 and 6.1.1.4'
S S 0.1246 0.1234 'International Tables Vol C Tables 4.2.6.8 and 6.1.1.4'

loop_
_geom_angle_atom_site_label_1
_geom_angle_atom_site_label_2
_geom_angle_atom_site_label_3
_geom_angle
C7 S1 C2 91.41(17)
C14 O2 C23 117.7(3)
C1 N1 C2 121.1(3)
C9 N2 C11 128.4(3)
C9 N2 H2 115.8
C11 N2 H2 115.8
C10 N3 C6 110.1(3)
C10 N3 C5 110.9(3)
C6 N3 C5 109.3(3)
N1 C1 C17 123.4(3)
N1 C1 H1 118.3
C17 C1 H1 118.3
C3 C2 N1 125.1(3)
C3 C2 S1 111.3(3)
N1 C2 S1 123.6(2)
C2 C3 C8 111.7(3)
C2 C3 C9 126.5(3)
C8 C3 C9 121.8(3)
C5 C4 C8 111.0(3)
C5 C4 H4A 109.4
C8 C4 H4A 109.4
C5 C4 H4B 109.4
C8 C4 H4B 109.4
H4A C4 H4B 108.0
N3 C5 C4 112.0(3)
N3 C5 H5A 109.2
C4 C5 H5A 109.2
N3 C5 H5B 109.2
C4 C5 H5B 109.2
H5A C5 H5B 107.9
N3 C6 C7 109.9(3)
N3 C6 H6A 109.7
C7 C6 H6A 109.7
N3 C6 H6B 109.7
C7 C6 H6B 109.7
H6A C6 H6B 108.2
C8 C7 C6 124.7(3)
C8 C7 S1 112.6(3)
C6 C7 S1 122.6(3)
C7 C8 C3 113.0(3)
C7 C8 C4 119.7(3)
C3 C8 C4 127.4(3)
O1 C9 N2 123.0(3)
O1 C9 C3 120.2(3)
N2 C9 C3 116.9(3)
N3 C10 H10A 109.5
N3 C10 H10B 109.5
H10A C10 H10B 109.5
N3 C10 H10C 109.5
H10A C10 H10C 109.5
H10B C10 H10C 109.5
C12 C11 C16 117.2(3)
C12 C11 N2 118.4(3)
C16 C11 N2 124.4(3)
C13 C12 C11 121.9(3)
C13 C12 H12 119.0
C11 C12 H12 119.0
C12 C13 C14 120.7(3)
C12 C13 H13 119.6
C14 C13 H13 119.6
O2 C14 C15 126.2(3)
O2 C14 C13 115.9(3)
C15 C14 C13 117.9(3)
C14 C15 C16 121.4(3)
C14 C15 H15 119.3
C16 C15 H15 119.3
C15 C16 C11 120.7(3)
C15 C16 H16 119.6
C11 C16 H16 119.6
C22 C17 C18 116.7(3)
C22 C17 C1 123.5(3)
C18 C17 C1 119.7(3)
C19 C18 C17 121.0(4)
C19 C18 H18 119.5
C17 C18 H18 119.5
C18 C19 C20 121.9(4)
C18 C19 H19 119.0
C20 C19 H19 119.0
C19 C20 C21 117.4(4)
C19 C20 C24 121.8(4)
C21 C20 C24 120.8(4)
C22 C21 C20 120.7(4)
C22 C21 H21 119.7
C20 C21 H21 119.7
C21 C22 C17 122.2(3)
C21 C22 H22 118.9
C17 C22 H22 118.9
O2 C23 H23A 109.5
O2 C23 H23B 109.5
H23A C23 H23B 109.5
O2 C23 H23C 109.5
H23A C23 H23C 109.5
H23B C23 H23C 109.5
C20 C24 H24A 109.5
C20 C24 H24B 109.5
H24A C24 H24B 109.5
C20 C24 H24C 109.5
H24A C24 H24C 109.5
H24B C24 H24C 109.5

loop_
_geom_bond_atom_site_label_1
_geom_bond_atom_site_label_2
_geom_bond_distance
S1 C7 1.721(3)
S1 C2 1.749(4)
O1 C9 1.225(4)
O2 C14 1.363(4)
O2 C23 1.427(4)
N1 C1 1.282(4)
N1 C2 1.391(4)
N2 C9 1.354(4)
N2 C11 1.407(4)
N2 H2 0.8600
N3 C10 1.452(4)
N3 C6 1.463(4)
N3 C5 1.469(5)
C1 C17 1.450(5)
C1 H1 0.9300
C2 C3 1.387(4)
C3 C8 1.440(5)
C3 C9 1.485(5)
C4 C5 1.516(5)
C4 C8 1.506(4)
C4 H4A 0.9700
C4 H4B 0.9700
C5 H5A 0.9700
C5 H5B 0.9700
C6 C7 1.502(5)
C6 H6A 0.9700
C6 H6B 0.9700
C7 C8 1.360(5)
C10 H10A 0.9600
C10 H10B 0.9600
C10 H10C 0.9600
C11 C12 1.380(5)
C11 C16 1.392(5)
C12 C13 1.363(5)
C12 H12 0.9300
C13 C14 1.391(5)
C13 H13 0.9300
C14 C15 1.366(5)
C15 C16 1.381(5)
C15 H15 0.9300
C16 H16 0.9300
C17 C22 1.367(5)
C17 C18 1.397(5)
C18 C19 1.366(5)
C18 H18 0.9300
C19 C20 1.366(6)
C19 H19 0.9300
C20 C21 1.387(5)
C20 C24 1.516(5)
C21 C22 1.371(5)
C21 H21 0.9300
C22 H22 0.9300
C23 H23A 0.9600
C23 H23B 0.9600
C23 H23C 0.9600
C24 H24A 0.9600
C24 H24B 0.9600
C24 H24C 0.9600

loop_
_geom_hbond_atom_site_label_D
_geom_hbond_atom_site_label_H
_geom_hbond_atom_site_label_A
_geom_hbond_distance_DH
_geom_hbond_distance_HA
_geom_hbond_distance_DA
_geom_hbond_angle_DHA
_geom_hbond_publ_flag
N2 H2 N1 0.86 2.12 2.807(4) 137 yes
C1 H1 S1 0.93 2.60 3.051(4) 110 yes
C16 H16 O1 0.93 2.27 2.863(5) 121 yes

loop_
_geom_torsion_atom_site_label_1
_geom_torsion_atom_site_label_2
_geom_torsion_atom_site_label_3
_geom_torsion_atom_site_label_4
_geom_torsion
C2 N1 C1 C17 179.1(3)
C1 N1 C2 C3 168.5(4)
C1 N1 C2 S1 -10.3(5)
C7 S1 C2 C3 0.7(3)
C7 S1 C2 N1 179.6(3)
N1 C2 C3 C8 -179.6(3)
S1 C2 C3 C8 -0.7(4)
N1 C2 C3 C9 -2.1(6)
S1 C2 C3 C9 176.8(3)
C10 N3 C5 C4 170.6(3)
C6 N3 C5 C4 -67.8(4)
C8 C4 C5 N3 45.9(4)
C10 N3 C6 C7 173.8(3)
C5 N3 C6 C7 51.6(4)
N3 C6 C7 C8 -20.0(5)
N3 C6 C7 S1 161.5(3)
C2 S1 C7 C8 -0.5(3)
C2 S1 C7 C6 178.1(3)
C6 C7 C8 C3 -178.4(3)
S1 C7 C8 C3 0.1(4)
C6 C7 C8 C4 0.5(5)
S1 C7 C8 C4 179.1(3)
C2 C3 C8 C7 0.4(4)
C9 C3 C8 C7 -177.3(3)
C2 C3 C8 C4 -178.4(3)
C9 C3 C8 C4 3.9(6)
C5 C4 C8 C7 -12.8(5)
C5 C4 C8 C3 165.9(3)
C11 N2 C9 O1 -0.3(6)
C11 N2 C9 C3 -179.2(3)
C2 C3 C9 O1 -162.9(4)
C8 C3 C9 O1 14.4(5)
C2 C3 C9 N2 16.0(5)
C8 C3 C9 N2 -166.7(3)
C9 N2 C11 C12 173.1(4)
C9 N2 C11 C16 -8.3(6)
C16 C11 C12 C13 0.4(6)
N2 C11 C12 C13 179.1(4)
C11 C12 C13 C14 -1.0(7)
C23 O2 C14 C15 0.0(5)
C23 O2 C14 C13 -179.4(3)
C12 C13 C14 O2 -179.4(4)
C12 C13 C14 C15 1.1(6)
O2 C14 C15 C16 179.8(4)
C13 C14 C15 C16 -0.8(6)
C14 C15 C16 C11 0.3(7)
C12 C11 C16 C15 -0.1(6)
N2 C11 C16 C15 -178.7(4)
N1 C1 C17 C22 1.5(6)
N1 C1 C17 C18 -179.2(4)
C22 C17 C18 C19 -1.6(7)
C1 C17 C18 C19 179.0(4)
C17 C18 C19 C20 0.0(8)
C18 C19 C20 C21 1.5(7)
C18 C19 C20 C24 -179.1(4)
C19 C20 C21 C22 -1.4(6)
C24 C20 C21 C22 179.3(4)
C20 C21 C22 C17 -0.3(7)
C18 C17 C22 C21 1.8(6)
C1 C17 C22 C21 -178.9(4)

loop_
_cod_related_entry_id
_cod_related_entry_database
_cod_related_entry_code
1 ChemSpider 30655525
